data_2207422
loop_
_publ_author_name
'Tian-Tian Pan'
'Jia-Geng Liu'
'Duan-Jun Xu'

_publ_section_title
;
 Benzimidazolium hydrogen nitroterephthalate
;
_journal_coeditor_code AT6047
_journal_issue 12
_journal_name_full 'Acta Crystallographica Section E'
_journal_page_first o3996
_journal_page_last o3997
_journal_paper_doi 10.1107/S1600536805035749
_journal_volume 61
_journal_year 2005
_chemical_formula_iupac 'C7 H7 N2 +, C8 H4 N O6 -'
_chemical_formula_moiety 'C7 H7 N2 +, C8 H4 N O6 -'
_chemical_formula_sum 'C15 H11 N3 O6'
_chemical_formula_weight 329.27
_chemical_name_systematic
;
Benzimidazolium hydrogen nitroterephthalate
;
_space_group_IT_number 2
_symmetry_cell_setting triclinic
_symmetry_space_group_name_Hall '-P 1'
_symmetry_space_group_name_H-M 'P -1'
_atom_sites_solution_hydrogens geom
_atom_sites_solution_primary direct
_atom_sites_solution_secondary difmap
_audit_creation_method SHELXL-97
_cell_angle_alpha 98.051(2)
_cell_angle_beta 91.905(2)
_cell_angle_gamma 97.891(2)
_cell_formula_units_Z 2
_cell_length_a 8.445(6)
_cell_length_b 9.076(4)
_cell_length_c 9.755(4)
_cell_measurement_reflns_used 6302
_cell_measurement_temperature 295(2)
_cell_measurement_theta_max 25.0
_cell_measurement_theta_min 2.8
_cell_volume 732.3(7)
_computing_cell_refinement PROCESS-AUTO
_computing_data_collection 'PROCESS-AUTO (Rigaku, 1998)'
_computing_data_reduction 'CrystalStructure (Rigaku/MSC, 2002)'
_computing_molecular_graphics 'ORTEP-3 for Windows (Farrugia, 1997)'
_computing_publication_material 'WinGX (Farrugia, 1999)'
_computing_structure_refinement 'SHELXL97 (Sheldrick, 1997)'
_computing_structure_solution 'SIR92 (Altomare <i>et al.</i>,  1993)'
_diffrn_ambient_temperature 295(2)
_diffrn_detector_area_resol_mean 10.00
_diffrn_measured_fraction_theta_full 0.99
_diffrn_measured_fraction_theta_max 0.99
_diffrn_measurement_device_type 'Rigaku R-AXIS RAPID'
_diffrn_measurement_method \w
_diffrn_radiation_monochromator graphite
_diffrn_radiation_source 'fine-focus sealed tube'
_diffrn_radiation_type MoK\a
_diffrn_radiation_wavelength 0.71073
_diffrn_reflns_av_R_equivalents 0.022
_diffrn_reflns_av_sigmaI/netI 0.029
_diffrn_reflns_limit_h_max 10
_diffrn_reflns_limit_h_min -10
_diffrn_reflns_limit_k_max 11
_diffrn_reflns_limit_k_min -11
_diffrn_reflns_limit_l_max 12
_diffrn_reflns_limit_l_min -12
_diffrn_reflns_number 7282
_diffrn_reflns_theta_full 27.5
_diffrn_reflns_theta_max 27.5
_diffrn_reflns_theta_min 3.1
_diffrn_standards_number 0
_exptl_absorpt_coefficient_mu 0.118
_exptl_absorpt_correction_type none
_exptl_crystal_colour colorless
_exptl_crystal_density_diffrn 1.493
_exptl_crystal_density_method 'not measured'
_exptl_crystal_description block
_exptl_crystal_F_000 340
_exptl_crystal_size_max 0.36
_exptl_crystal_size_mid 0.30
_exptl_crystal_size_min 0.24
_refine_diff_density_max 0.31
_refine_diff_density_min -0.29
_refine_ls_extinction_method none
_refine_ls_goodness_of_fit_ref 1.062
_refine_ls_hydrogen_treatment constr
_refine_ls_matrix_type full
_refine_ls_number_parameters 217
_refine_ls_number_reflns 3323
_refine_ls_number_restraints 0
_refine_ls_restrained_S_all 1.062
_refine_ls_R_factor_all 0.059
_refine_ls_R_factor_gt 0.048
_refine_ls_shift/su_max 0.000
_refine_ls_shift/su_mean 0.000
_refine_ls_structure_factor_coef Fsqd
_refine_ls_weighting_details 'calc w = 1/[\s^2^(Fo^2^)+(0.0827P)^2^+0.1449P] where P = (Fo^2^+2Fc^2^)/3'
_refine_ls_weighting_scheme calc
_refine_ls_wR_factor_gt 0.140
_refine_ls_wR_factor_ref 0.146
_reflns_number_gt 2593
_reflns_number_total 3323
_reflns_threshold_expression I>2\s(I)
_cod_data_source_file at6047.cif
_cod_data_source_block I
_cod_depositor_comments
;
The following automatic conversions were performed:
'_symmetry_cell_setting' value 'Triclinic' changed to 'triclinic'
according to '/home/saulius/struct/CIF-dictionaries/cif_core.dic'
dictionary named 'cif_core.dic' version 2.4.1 from 2010-06-29.

Automatic conversion script
Id: cif_fix_enum 1527 2010-12-29 10:47:43Z saulius 

The following automatic conversions were performed:

'_symmetry_cell_setting' value 'Triclinic' changed to 'triclinic'
according to /home/saulius/struct/CIF-dictionaries/cif_core.dic
dictionary named 'cif_core.dic' version 2.4.1 from 2010-06-29.

Automatic conversion script
Id: cif_fix_values 1715 2011-07-08 13:25:40Z adriana 
;
_cod_database_code 2207422
_cod_database_fobs_code 2207422

loop_
_symmetry_equiv_pos_as_xyz
'x, y, z'
'-x, -y, -z'

loop_
_atom_site_label
_atom_site_fract_x
_atom_site_fract_y
_atom_site_fract_z
_atom_site_U_iso_or_equiv
_atom_site_adp_type
_atom_site_calc_flag
_atom_site_refinement_flags
_atom_site_occupancy
_atom_site_type_symbol
N1 0.26149(19) -0.01741(16) 0.51277(15) 0.0427(4) Uani d . 1 N
H1 0.2876 -0.1115 0.4880 0.064 Uiso d R 1 H
N2 0.17873(18) 0.38693(15) 0.13198(14) 0.0389(3) Uani d . 1 N
N3 0.2483(2) 0.21803(17) 0.50719(16) 0.0474(4) Uani d . 1 N
H3 0.2646 0.3015 0.4778 0.071 Uiso d R 1 H
O1 0.3040(3) 0.46138(16) 0.39020(14) 0.0837(6) Uani d . 1 O
O2 0.34926(18) 0.70257(14) 0.47214(11) 0.0461(3) Uani d . 1 O
O3 0.45482(19) 0.85105(14) -0.20937(12) 0.0515(4) Uani d . 1 O
O4 0.33632(18) 0.61705(14) -0.28250(11) 0.0514(4) Uani d . 1 O
H4A 0.3500 0.6518 -0.3715 0.077 Uiso d R 1 H
O5 0.0462(2) 0.39581(18) 0.1715(2) 0.0803(6) Uani d . 1 O
O6 0.2278(2) 0.27049(15) 0.0980(2) 0.0764(5) Uani d . 1 O
C2 0.3078(2) 0.0994(2) 0.44974(19) 0.0479(4) Uani d . 1 C
H2 0.3734 0.0980 0.3750 0.058 Uiso calc R 1 H
C4 0.0672(2) 0.2606(2) 0.7067(2) 0.0495(5) Uani d . 1 C
H4 0.0608 0.3615 0.7036 0.059 Uiso calc R 1 H
C5 -0.0105(3) 0.1844(3) 0.8021(2) 0.0566(5) Uani d . 1 C
H5 -0.0698 0.2354 0.8667 0.068 Uiso calc R 1 H
C6 -0.0033(3) 0.0321(3) 0.8051(2) 0.0559(5) Uani d . 1 C
H6 -0.0594 -0.0157 0.8708 0.067 Uiso calc R 1 H
C7 0.0839(2) -0.0495(2) 0.71424(19) 0.0464(4) Uani d . 1 C
H7 0.0884 -0.1508 0.7169 0.056 Uiso calc R 1 H
C8 0.1651(2) 0.02747(18) 0.61788(17) 0.0367(4) Uani d . 1 C
C9 0.1565(2) 0.17870(18) 0.61449(17) 0.0386(4) Uani d . 1 C
C11 0.3314(2) 0.59369(18) 0.37617(15) 0.0356(4) Uani d . 1 C
C12 0.34878(19) 0.62790(16) 0.22947(14) 0.0296(3) Uani d . 1 C
C13 0.4375(2) 0.76037(17) 0.20298(15) 0.0348(4) Uani d . 1 C
H13 0.4864 0.8295 0.2768 0.042 Uiso calc R 1 H
C14 0.4548(2) 0.79168(18) 0.06902(15) 0.0360(4) Uani d . 1 C
H14 0.5146 0.8813 0.0536 0.043 Uiso calc R 1 H
C15 0.38303(19) 0.68951(17) -0.04251(14) 0.0311(3) Uani d . 1 C
C16 0.29692(19) 0.55516(17) -0.01966(14) 0.0325(3) Uani d . 1 C
H16 0.2509 0.4847 -0.0936 0.039 Uiso calc R 1 H
C17 0.28060(19) 0.52764(16) 0.11549(15) 0.0301(3) Uani d . 1 C
C18 0.3970(2) 0.72854(18) -0.18666(15) 0.0361(4) Uani d . 1 C

loop_
_atom_site_aniso_label
_atom_site_aniso_U_11
_atom_site_aniso_U_22
_atom_site_aniso_U_33
_atom_site_aniso_U_12
_atom_site_aniso_U_13
_atom_site_aniso_U_23
N1 0.0542(9) 0.0338(7) 0.0405(8) 0.0041(6) 0.0057(6) 0.0085(6)
N2 0.0504(9) 0.0319(7) 0.0335(7) -0.0010(6) 0.0069(6) 0.0071(5)
N3 0.0603(10) 0.0337(7) 0.0489(9) -0.0028(7) 0.0002(7) 0.0186(6)
O1 0.178(2) 0.0372(8) 0.0332(7) -0.0085(9) 0.0056(9) 0.0177(6)
O2 0.0809(9) 0.0393(6) 0.0191(5) 0.0095(6) 0.0048(5) 0.0061(5)
O3 0.0843(10) 0.0408(7) 0.0289(6) -0.0032(6) 0.0081(6) 0.0144(5)
O4 0.0858(10) 0.0454(7) 0.0193(5) -0.0057(6) 0.0033(5) 0.0070(5)
O5 0.0592(10) 0.0558(9) 0.1295(16) -0.0001(7) 0.0396(10) 0.0260(10)
O6 0.0948(13) 0.0289(7) 0.1056(13) 0.0037(7) 0.0415(10) 0.0067(7)
C2 0.0549(11) 0.0486(10) 0.0407(9) 0.0004(8) 0.0060(8) 0.0143(8)
C4 0.0528(11) 0.0384(9) 0.0551(11) 0.0094(8) -0.0077(8) -0.0010(8)
C5 0.0518(12) 0.0666(13) 0.0491(11) 0.0108(10) 0.0035(9) -0.0024(9)
C6 0.0537(12) 0.0675(13) 0.0473(11) 0.0008(10) 0.0092(9) 0.0175(9)
C7 0.0533(11) 0.0390(9) 0.0473(10) -0.0029(8) 0.0018(8) 0.0168(8)
C8 0.0418(9) 0.0310(8) 0.0364(8) 0.0005(6) -0.0023(6) 0.0078(6)
C9 0.0439(9) 0.0307(8) 0.0399(9) -0.0021(6) -0.0054(7) 0.0089(6)
C11 0.0527(10) 0.0329(8) 0.0226(7) 0.0048(7) 0.0045(6) 0.0100(6)
C12 0.0409(8) 0.0294(7) 0.0196(6) 0.0058(6) 0.0029(5) 0.0062(5)
C13 0.0474(9) 0.0320(8) 0.0226(7) -0.0023(6) -0.0007(6) 0.0041(6)
C14 0.0493(9) 0.0315(8) 0.0263(7) -0.0031(6) 0.0043(6) 0.0093(6)
C15 0.0416(8) 0.0329(8) 0.0202(7) 0.0051(6) 0.0042(5) 0.0085(6)
C16 0.0434(9) 0.0321(8) 0.0210(7) 0.0030(6) 0.0016(6) 0.0031(6)
C17 0.0387(8) 0.0265(7) 0.0256(7) 0.0022(6) 0.0049(6) 0.0072(5)
C18 0.0500(10) 0.0379(8) 0.0220(7) 0.0060(7) 0.0056(6) 0.0093(6)

loop_
_atom_type_symbol
_atom_type_description
_atom_type_scat_dispersion_real
_atom_type_scat_dispersion_imag
_atom_type_scat_source
C C 0.0033 0.0000 'International Tables Vol C Tables 4.2.6.8 and 6.1.1.4'
H H 0.0000 0.0000 'International Tables Vol C Tables 4.2.6.8 and 6.1.1.4'
N N 0.0061 0.0000 'International Tables Vol C Tables 4.2.6.8 and 6.1.1.4'
O O 0.0106 0.0000 'International Tables Vol C Tables 4.2.6.8 and 6.1.1.4'

loop_
_geom_angle_atom_site_label_1
_geom_angle_atom_site_label_2
_geom_angle_atom_site_label_3
_geom_angle
C2 N1 C8 108.14(15)
C2 N1 H1 124.8
C8 N1 H1 127.0
O6 N2 O5 123.77(16)
O6 N2 C17 118.54(15)
O5 N2 C17 117.54(14)
C2 N3 C9 108.79(15)
C2 N3 H3 122.5
C9 N3 H3 128.7
C18 O4 H4A 107.3
N3 C2 N1 110.55(17)
N3 C2 H2 124.7
N1 C2 H2 124.7
C5 C4 C9 116.40(18)
C5 C4 H4 121.8
C9 C4 H4 121.8
C4 C5 C6 121.77(19)
C4 C5 H5 119.1
C6 C5 H5 119.1
C7 C6 C5 122.19(18)
C7 C6 H6 118.9
C5 C6 H6 118.9
C6 C7 C8 116.51(18)
C6 C7 H7 121.7
C8 C7 H7 121.7
N1 C8 C9 106.60(15)
N1 C8 C7 132.28(16)
C9 C8 C7 121.12(17)
N3 C9 C8 105.92(15)
N3 C9 C4 132.06(17)
C8 C9 C4 122.01(17)
O1 C11 O2 125.78(14)
O1 C11 C12 116.63(14)
O2 C11 C12 117.58(14)
C17 C12 C13 116.94(13)
C17 C12 C11 121.93(14)
C13 C12 C11 121.12(13)
C14 C13 C12 121.36(14)
C14 C13 H13 119.3
C12 C13 H13 119.3
C13 C14 C15 120.10(14)
C13 C14 H14 119.9
C15 C14 H14 119.9
C16 C15 C14 119.89(13)
C16 C15 C18 120.79(13)
C14 C15 C18 119.31(14)
C15 C16 C17 118.65(13)
C15 C16 H16 120.7
C17 C16 H16 120.7
C16 C17 C12 123.04(14)
C16 C17 N2 115.50(13)
C12 C17 N2 121.40(13)
O3 C18 O4 124.56(14)
O3 C18 C15 122.61(14)
O4 C18 C15 112.80(14)

loop_
_geom_bond_atom_site_label_1
_geom_bond_atom_site_label_2
_geom_bond_distance
N1 C2 1.319(2)
N1 C8 1.382(2)
N1 H1 0.9129
N2 O6 1.196(2)
N2 O5 1.205(2)
N2 C17 1.470(2)
N3 C2 1.313(3)
N3 C9 1.381(2)
N3 H3 0.8423
O1 C11 1.219(2)
O2 C11 1.252(2)
O3 C18 1.204(2)
O4 C18 1.312(2)
O4 H4A 0.9701
C2 H2 0.9300
C4 C5 1.367(3)
C4 C9 1.393(3)
C4 H4 0.9300
C5 C6 1.397(3)
C5 H5 0.9300
C6 C7 1.372(3)
C6 H6 0.9300
C7 C8 1.392(2)
C7 H7 0.9300
C8 C9 1.389(2)
C11 C12 1.5138(19)
C12 C17 1.388(2)
C12 C13 1.388(2)
C13 C14 1.384(2)
C13 H13 0.9300
C14 C15 1.389(2)
C14 H14 0.9300
C15 C16 1.382(2)
C15 C18 1.502(2)
C16 C17 1.384(2)
C16 H16 0.9300

loop_
_geom_hbond_atom_site_label_D
_geom_hbond_atom_site_label_H
_geom_hbond_atom_site_label_A
_geom_hbond_site_symmetry_A
_geom_hbond_distance_DH
_geom_hbond_distance_HA
_geom_hbond_distance_DA
_geom_hbond_angle_DHA
_geom_hbond_publ_flag
N1 H1 O2 1_545 0.91 1.82 2.724(3) 170 y
N3 H3 O1 . 0.84 1.78 2.619(3) 171 y
O4 H4A O2 1_554 0.97 1.65 2.619(2) 173 y

loop_
_cod_related_entry_id
_cod_related_entry_database
_cod_related_entry_code
1 ChemSpider 21126953
